data_7702269
loop_
_publ_author_name
'Kellert, Martin'
'Hoppenz, Paul'
'L\"onnecke, Peter'
'Worm, Dennis J.'
'Riedl, Bernd'
'Koebberling, Johannes'
'Beck-Sickinger, Annette G'
'Hey-Hawkins, Evamarie'

_publ_section_title
;
 Tuning a modular system - synthesis and characterisation of a boron-rich
 s-triazine-based carboxylic acid and amine bearing a galactopyranosyl
 moiety.
;
_journal_issue 1
_journal_name_full 'Dalton transactions (Cambridge, England : 2003)'
_journal_page_first 57
_journal_page_last 69
_journal_paper_doi 10.1039/c9dt04031e
_journal_volume 49
_journal_year 2020
_chemical_formula_moiety 'C11 H23 B10 Cl N4 O2 S'
_chemical_formula_sum 'C11 H23 B10 Cl N4 O2 S'
_chemical_formula_weight 418.94
_space_group_crystal_system monoclinic
_space_group_IT_number 14
_space_group_name_Hall '-P 2yn'
_space_group_name_H-M_alt 'P 1 21/n 1'
_atom_sites_solution_hydrogens difmap
_atom_sites_solution_primary dual
_atom_sites_solution_secondary difmap
_audit_creation_method SHELXL-2018/3
_audit_update_record
;
2019-10-08 deposited with the CCDC.	2019-11-26 downloaded from the CCDC.
;
_cell_angle_alpha 90
_cell_angle_beta 101.482(3)
_cell_angle_gamma 90
_cell_formula_units_Z 4
_cell_length_a 7.1310(3)
_cell_length_b 18.8979(6)
_cell_length_c 16.5178(5)
_cell_measurement_reflns_used 4549
_cell_measurement_temperature 130(2)
_cell_measurement_theta_max 30.6250
_cell_measurement_theta_min 2.5100
_cell_volume 2181.41(13)
_computing_cell_refinement
;
CrysAlisPro, Agilent Technologies,
Version 1.171.37.35 (release 13-08-2014 CrysAlis171 .NET)
(compiled Aug 13 2014,18:06:01)
;
_computing_data_collection
;
CrysAlisPro, Agilent Technologies,
Version 1.171.37.35 (release 13-08-2014 CrysAlis171 .NET)
(compiled Aug 13 2014,18:06:01)
;
_computing_data_reduction
;
CrysAlisPro, Agilent Technologies,
Version 1.171.37.35 (release 13-08-2014 CrysAlis171 .NET)
(compiled Aug 13 2014,18:06:01)
;
_computing_molecular_graphics
;
 ORTEP3 for Windows
 L. J. Farrugia, J. Appl. Crystallogr. 1997, 30, 565.
;
_computing_publication_material
;
 WINGX
 L.J. Farrugia,
 J. Appl. Cryst., 2012, 45, 849-854.
;
_computing_structure_refinement 'SHELXL-2018/3 (Sheldrick, 2018)'
_computing_structure_solution
;
 SHELXT-2014
 Program for Crystal Structure Analysis (Release 2014-4)
 G. M. Sheldrick, Instit\"ut f\"ur Anorganische Chemie der Universit\"at,
 Tammanstrasse 4, D-3400 G\"ottingen, Germany.
 G. M. Sheldrick, Acta. Cryst., 2015, A71, 3 - 8
;
_diffrn_ambient_temperature 130(2)
_diffrn_detector_area_resol_mean 16.3560
_diffrn_measured_fraction_theta_full 1.000
_diffrn_measured_fraction_theta_max 0.924
_diffrn_measurement_device_type 'Xcalibur, Sapphire3, Gemini'
_diffrn_measurement_method '\w scans'
_diffrn_radiation_type MoK\a
_diffrn_radiation_wavelength 0.71073
_diffrn_reflns_av_R_equivalents 0.0552
_diffrn_reflns_av_unetI/netI 0.0680
_diffrn_reflns_Laue_measured_fraction_full 1.000
_diffrn_reflns_Laue_measured_fraction_max 0.924
_diffrn_reflns_limit_h_max 10
_diffrn_reflns_limit_h_min -10
_diffrn_reflns_limit_k_max 28
_diffrn_reflns_limit_k_min -28
_diffrn_reflns_limit_l_max 24
_diffrn_reflns_limit_l_min -24
_diffrn_reflns_number 25594
_diffrn_reflns_point_group_measured_fraction_full 1.000
_diffrn_reflns_point_group_measured_fraction_max 0.924
_diffrn_reflns_theta_full 30.510
_diffrn_reflns_theta_max 32.479
_diffrn_reflns_theta_min 2.155
_diffrn_source 'Enhance (Mo) X-ray Source'
_exptl_absorpt_coefficient_mu 0.286
_exptl_absorpt_correction_T_max 1.00000
_exptl_absorpt_correction_T_min 0.98829
_exptl_absorpt_correction_type multi-scan
_exptl_absorpt_process_details
;
CrysAlisPro, Agilent Technologies,
Version 1.171.37.35 (release 13-08-2014 CrysAlis171 .NET)
(compiled Aug 13 2014,18:06:01)
Empirical absorption correction using spherical harmonics,
 implemented in SCALE3 ABSPACK scaling algorithm.
Empirical absorption correction using spherical harmonics,
 implemented in SCALE3 ABSPACK scaling algorithm.
;
_exptl_crystal_colour 'clear colourless'
_exptl_crystal_density_diffrn 1.276
_exptl_crystal_description needle
_exptl_crystal_F_000 864
_exptl_crystal_size_max 0.30
_exptl_crystal_size_mid 0.05
_exptl_crystal_size_min 0.05
_refine_diff_density_max 0.299
_refine_diff_density_min -0.282
_refine_diff_density_rms 0.057
_refine_ls_extinction_method none
_refine_ls_goodness_of_fit_ref 1.028
_refine_ls_hydrogen_treatment refall
_refine_ls_matrix_type full
_refine_ls_number_parameters 354
_refine_ls_number_reflns 7280
_refine_ls_number_restraints 0
_refine_ls_restrained_S_all 1.028
_refine_ls_R_factor_all 0.0941
_refine_ls_R_factor_gt 0.0518
_refine_ls_shift/su_max 0.001
_refine_ls_shift/su_mean 0.000
_refine_ls_structure_factor_coef Fsqd
_refine_ls_weighting_details 'w=1/[\s^2^(Fo^2^)+(0.0446P)^2^+0.0373P] where P=(Fo^2^+2Fc^2^)/3'
_refine_ls_weighting_scheme calc
_refine_ls_wR_factor_gt 0.0964
_refine_ls_wR_factor_ref 0.1101
_reflns_Friedel_coverage 0.000
_reflns_number_gt 4827
_reflns_number_total 7280
_reflns_threshold_expression 'I > 2\s(I)'
_cod_data_source_file c9dt04031e2.cif
_cod_data_source_block 8_x2420fin
_cod_depositor_comments 'Adding full bibliography for 7702266--7702273.cif.'
_cod_original_sg_symbol_H-M 'P 21/n'
_cod_database_code 7702269
_shelx_shelxl_version_number 2018/3
_shelx_space_group_comment
;
The symmetry employed for this shelxl refinement is uniquely defined
by the following loop, which should always be used as a source of
symmetry information in preference to the above space-group names.
They are only intended as comments.
;

loop_
_space_group_symop_operation_xyz
'x, y, z'
'-x+1/2, y+1/2, -z+1/2'
'-x, -y, -z'
'x-1/2, -y-1/2, z-1/2'

loop_
_atom_site_label
_atom_site_type_symbol
_atom_site_fract_x
_atom_site_fract_y
_atom_site_fract_z
_atom_site_U_iso_or_equiv
_atom_site_adp_type
_atom_site_occupancy
_atom_site_site_symmetry_order
_atom_site_calc_flag
Cl1 Cl -0.11782(6) 0.60905(2) 0.30133(3) 0.03608(12) Uani 1 1 d
S1 S 0.48277(6) 0.74496(2) 0.44498(3) 0.02699(11) Uani 1 1 d
O1 O 0.25081(17) 0.57578(6) 0.70648(7) 0.0297(3) Uani 1 1 d
O2 O 0.54755(16) 0.53595(6) 0.76322(6) 0.0243(2) Uani 1 1 d
N1 N 0.37730(18) 0.62206(6) 0.50556(8) 0.0206(3) Uani 1 1 d
N2 N 0.19687(18) 0.66651(7) 0.37811(8) 0.0223(3) Uani 1 1 d
N3 N 0.08592(18) 0.56502(7) 0.43966(8) 0.0221(3) Uani 1 1 d
N4 N 0.2758(2) 0.51755(7) 0.55532(8) 0.0236(3) Uani 1 1 d
C1 C 1.0215(2) 0.70205(9) 0.62839(11) 0.0264(4) Uani 1 1 d
C2 C 0.7877(2) 0.76218(8) 0.70964(10) 0.0232(3) Uani 1 1 d
C3 C 0.3425(2) 0.66961(8) 0.44509(9) 0.0203(3) Uani 1 1 d
C4 C 0.0780(2) 0.61373(8) 0.38228(9) 0.0218(3) Uani 1 1 d
C5 C 0.2479(2) 0.56964(8) 0.49990(9) 0.0197(3) Uani 1 1 d
C6 C 0.4381(2) 0.51376(8) 0.62311(9) 0.0212(3) Uani 1 1 d
C7 C 0.3972(2) 0.54609(8) 0.70198(9) 0.0206(3) Uani 1 1 d
C8 C 0.5444(3) 0.56023(9) 0.84904(10) 0.0291(4) Uani 1 1 d
C9 C 0.5186(4) 0.63981(10) 0.85060(13) 0.0390(5) Uani 1 1 d
C10 C 0.3876(3) 0.52060(11) 0.88016(12) 0.0359(4) Uani 1 1 d
C11 C 0.7419(3) 0.53900(13) 0.89556(13) 0.0417(5) Uani 1 1 d
B1 B 1.0242(3) 0.75630(11) 0.70971(13) 0.0279(4) Uani 1 1 d
B2 B 0.8704(3) 0.68079(10) 0.69227(12) 0.0235(4) Uani 1 1 d
B3 B 1.0485(3) 0.79051(10) 0.61272(13) 0.0276(4) Uani 1 1 d
B4 B 0.8910(3) 0.83095(10) 0.66833(12) 0.0258(4) Uani 1 1 d
B5 B 0.8029(3) 0.66742(9) 0.58437(11) 0.0222(4) Uani 1 1 d
B6 B 0.9129(3) 0.73581(10) 0.53562(12) 0.0249(4) Uani 1 1 d
B7 B 0.8198(3) 0.81871(9) 0.55967(12) 0.0217(4) Uani 1 1 d
B8 B 0.6550(3) 0.80215(9) 0.62502(11) 0.0214(4) Uani 1 1 d
B9 B 0.6428(3) 0.70899(9) 0.64040(11) 0.0201(3) Uani 1 1 d
B10 B 0.6675(2) 0.74266(9) 0.54256(11) 0.0195(3) Uani 1 1 d
H1N4 H 0.183(2) 0.4896(9) 0.5530(10) 0.020(4) Uiso 1 1 d
H1X H 1.134(3) 0.7561(9) 0.7651(12) 0.037(5) Uiso 1 1 d
H2X H 0.899(2) 0.6411(9) 0.7394(10) 0.024(4) Uiso 1 1 d
H3X H 1.180(3) 0.8105(9) 0.6035(11) 0.033(5) Uiso 1 1 d
H4X H 0.915(2) 0.8800(9) 0.7015(11) 0.030(5) Uiso 1 1 d
H5X H 0.796(2) 0.6137(8) 0.5595(11) 0.025(4) Uiso 1 1 d
H6X H 0.962(2) 0.7240(9) 0.4811(11) 0.023(4) Uiso 1 1 d
H7X H 0.799(2) 0.8617(9) 0.5165(11) 0.025(4) Uiso 1 1 d
H8X H 0.536(2) 0.8350(9) 0.6297(11) 0.029(5) Uiso 1 1 d
H9X H 0.518(2) 0.6864(8) 0.6574(10) 0.022(4) Uiso 1 1 d
H1 H 1.126(3) 0.6725(10) 0.6300(11) 0.033(5) Uiso 1 1 d
H2 H 0.752(3) 0.7710(9) 0.7593(12) 0.030(5) Uiso 1 1 d
H6A H 0.545(2) 0.5375(9) 0.6081(10) 0.022(4) Uiso 1 1 d
H6B H 0.470(2) 0.4632(10) 0.6337(11) 0.032(5) Uiso 1 1 d
H9A H 0.618(3) 0.6633(11) 0.8230(13) 0.046(6) Uiso 1 1 d
H9B H 0.390(3) 0.6547(10) 0.8250(12) 0.040(6) Uiso 1 1 d
H9C H 0.537(3) 0.6539(12) 0.9104(14) 0.058(7) Uiso 1 1 d
H10A H 0.260(3) 0.5360(10) 0.8502(13) 0.039(6) Uiso 1 1 d
H10B H 0.401(3) 0.4687(12) 0.8757(13) 0.045(6) Uiso 1 1 d
H10C H 0.397(3) 0.5321(10) 0.9363(13) 0.041(5) Uiso 1 1 d
H11A H 0.841(3) 0.5643(10) 0.8722(12) 0.038(6) Uiso 1 1 d
H11B H 0.758(3) 0.4860(11) 0.8959(12) 0.045(6) Uiso 1 1 d
H11C H 0.758(3) 0.5530(11) 0.9544(15) 0.053(6) Uiso 1 1 d

loop_
_atom_site_aniso_label
_atom_site_aniso_U_11
_atom_site_aniso_U_22
_atom_site_aniso_U_33
_atom_site_aniso_U_23
_atom_site_aniso_U_13
_atom_site_aniso_U_12
Cl1 0.0355(2) 0.0385(2) 0.0269(2) 0.01116(18) -0.01161(17) -0.01088(19)
S1 0.0333(2) 0.0252(2) 0.0195(2) 0.00624(16) -0.00200(16) -0.00911(17)
O1 0.0311(6) 0.0282(6) 0.0300(7) 0.0018(5) 0.0064(5) 0.0091(5)
O2 0.0308(6) 0.0269(6) 0.0137(5) -0.0007(4) 0.0011(4) 0.0029(5)
N1 0.0253(7) 0.0198(6) 0.0157(6) 0.0009(5) 0.0016(5) -0.0022(5)
N2 0.0263(7) 0.0236(7) 0.0161(6) 0.0021(5) 0.0017(5) -0.0034(5)
N3 0.0261(7) 0.0225(6) 0.0164(6) 0.0016(5) 0.0012(5) -0.0032(5)
N4 0.0270(7) 0.0229(7) 0.0185(7) 0.0043(5) -0.0014(5) -0.0066(6)
C1 0.0211(8) 0.0276(8) 0.0312(9) 0.0030(7) 0.0066(7) 0.0045(7)
C2 0.0259(8) 0.0263(8) 0.0176(8) -0.0029(6) 0.0047(6) -0.0034(6)
C3 0.0246(7) 0.0209(7) 0.0161(7) -0.0006(6) 0.0056(6) -0.0020(6)
C4 0.0250(8) 0.0240(8) 0.0149(7) -0.0004(6) 0.0002(6) -0.0005(6)
C5 0.0241(8) 0.0202(7) 0.0147(7) -0.0013(6) 0.0033(6) -0.0008(6)
C6 0.0251(8) 0.0203(8) 0.0170(8) 0.0022(6) 0.0010(6) -0.0001(6)
C7 0.0273(8) 0.0150(7) 0.0189(8) 0.0032(6) 0.0032(6) -0.0015(6)
C8 0.0451(10) 0.0270(8) 0.0149(8) -0.0012(6) 0.0051(7) -0.0024(8)
C9 0.0646(15) 0.0287(10) 0.0250(10) -0.0040(8) 0.0123(10) -0.0055(10)
C10 0.0568(13) 0.0307(10) 0.0230(10) 0.0017(8) 0.0146(9) -0.0021(9)
C11 0.0507(13) 0.0474(13) 0.0217(10) 0.0018(9) -0.0054(8) -0.0049(10)
B1 0.0244(9) 0.0305(10) 0.0263(10) 0.0015(8) -0.0008(7) -0.0041(8)
B2 0.0250(9) 0.0236(9) 0.0215(9) 0.0028(7) 0.0038(7) -0.0008(7)
B3 0.0216(9) 0.0302(10) 0.0310(11) 0.0025(8) 0.0051(8) -0.0032(8)
B4 0.0276(9) 0.0221(9) 0.0268(10) -0.0038(7) 0.0028(7) -0.0067(7)
B5 0.0264(9) 0.0199(8) 0.0209(9) 0.0004(7) 0.0061(7) 0.0003(7)
B6 0.0260(9) 0.0263(9) 0.0248(10) 0.0014(7) 0.0109(8) 0.0008(7)
B7 0.0222(8) 0.0183(8) 0.0253(9) 0.0014(7) 0.0062(7) -0.0038(7)
B8 0.0227(9) 0.0201(8) 0.0222(9) -0.0016(7) 0.0060(7) 0.0006(7)
B9 0.0228(9) 0.0211(8) 0.0168(8) -0.0007(7) 0.0052(7) -0.0032(7)
B10 0.0214(8) 0.0190(8) 0.0178(8) 0.0007(6) 0.0033(6) -0.0017(7)

loop_
_atom_type_symbol
_atom_type_description
_atom_type_scat_dispersion_real
_atom_type_scat_dispersion_imag
_atom_type_scat_source
Cl Cl 0.1484 0.1585 'International Tables Vol C Tables 4.2.6.8 and 6.1.1.4'
S S 0.1246 0.1234 'International Tables Vol C Tables 4.2.6.8 and 6.1.1.4'
O O 0.0106 0.0060 'International Tables Vol C Tables 4.2.6.8 and 6.1.1.4'
N N 0.0061 0.0033 'International Tables Vol C Tables 4.2.6.8 and 6.1.1.4'
C C 0.0033 0.0016 'International Tables Vol C Tables 4.2.6.8 and 6.1.1.4'
B B 0.0013 0.0007 'International Tables Vol C Tables 4.2.6.8 and 6.1.1.4'
H H 0.0000 0.0000 'International Tables Vol C Tables 4.2.6.8 and 6.1.1.4'

loop_
_geom_angle_atom_site_label_1
_geom_angle_atom_site_label_2
_geom_angle_atom_site_label_3
_geom_angle
C3 S1 B10 106.66(7)
C7 O2 C8 120.92(13)
C3 N1 C5 115.01(13)
C4 N2 C3 112.62(13)
C4 N3 C5 112.85(13)
C5 N4 C6 123.82(14)
C5 N4 H1N4 115.1(12)
C6 N4 H1N4 120.4(12)
B1 C1 B6 114.91(13)
B1 C1 B2 63.73(11)
B6 C1 B2 114.68(13)
B1 C1 B3 62.75(11)
B6 C1 B3 62.64(11)
B2 C1 B3 115.45(13)
B1 C1 B5 115.80(13)
B6 C1 B5 63.10(11)
B2 C1 B5 62.45(10)
B3 C1 B5 115.45(13)
B1 C1 H1 117.5(11)
B6 C1 H1 118.2(11)
B2 C1 H1 116.3(11)
B3 C1 H1 118.8(11)
B5 C1 H1 116.0(11)
B1 C2 B2 63.81(11)
B1 C2 B8 114.94(13)
B2 C2 B8 114.84(13)
B1 C2 B4 62.54(11)
B2 C2 B4 115.63(13)
B8 C2 B4 62.99(10)
B1 C2 B9 115.63(13)
B2 C2 B9 62.38(10)
B8 C2 B9 63.10(10)
B4 C2 B9 115.69(13)
B1 C2 H2 117.5(12)
B2 C2 H2 118.9(11)
B8 C2 H2 116.5(11)
B4 C2 H2 115.8(11)
B9 C2 H2 117.9(11)
N1 C3 N2 125.48(14)
N1 C3 S1 122.16(11)
N2 C3 S1 112.36(11)
N3 C4 N2 129.14(14)
N3 C4 Cl1 115.66(12)
N2 C4 Cl1 115.19(11)
N4 C5 N1 119.38(14)
N4 C5 N3 116.18(13)
N1 C5 N3 124.45(13)
N4 C6 C7 112.59(13)
N4 C6 H6A 109.4(10)
C7 C6 H6A 109.4(10)
N4 C6 H6B 107.8(10)
C7 C6 H6B 108.3(10)
H6A C6 H6B 109.3(14)
O1 C7 O2 126.73(15)
O1 C7 C6 123.98(14)
O2 C7 C6 109.29(13)
O2 C8 C9 110.21(13)
O2 C8 C10 108.73(14)
C9 C8 C10 112.57(17)
O2 C8 C11 102.20(15)
C9 C8 C11 110.90(17)
C10 C8 C11 111.72(16)
C8 C9 H9A 109.2(12)
C8 C9 H9B 112.8(12)
H9A C9 H9B 110.9(16)
C8 C9 H9C 106.7(13)
H9A C9 H9C 111.1(17)
H9B C9 H9C 106.1(17)
C8 C10 H10A 110.6(12)
C8 C10 H10B 112.0(12)
H10A C10 H10B 110.3(16)
C8 C10 H10C 107.8(12)
H10A C10 H10C 107.6(17)
H10B C10 H10C 108.3(17)
C8 C11 H11A 109.8(11)
C8 C11 H11B 110.9(12)
H11A C11 H11B 113.1(16)
C8 C11 H11C 109.7(13)
H11A C11 H11C 107.5(17)
H11B C11 H11C 105.6(17)
C1 B1 C2 100.73(13)
C1 B1 B4 104.95(14)
C2 B1 B4 59.06(11)
C1 B1 B3 59.22(11)
C2 B1 B3 104.66(13)
B4 B1 B3 59.86(11)
C1 B1 B2 58.48(11)
C2 B1 B2 58.15(10)
B4 B1 B2 108.10(13)
B3 B1 B2 108.26(14)
C1 B1 H1X 124.4(10)
C2 B1 H1X 123.7(10)
B4 B1 H1X 125.1(10)
B3 B1 H1X 125.8(10)
B2 B1 H1X 116.9(10)
C2 B2 C1 100.14(12)
C2 B2 B9 59.24(10)
C1 B2 B9 105.28(13)
C2 B2 B5 105.46(13)
C1 B2 B5 59.16(10)
B9 B2 B5 60.88(10)
C2 B2 B1 58.04(11)
C1 B2 B1 57.79(11)
B9 B2 B1 108.27(13)
B5 B2 B1 108.16(13)
C2 B2 H2X 122.3(9)
C1 B2 H2X 124.5(9)
B9 B2 H2X 125.9(9)
B5 B2 H2X 127.3(9)
B1 B2 H2X 114.9(9)
C1 B3 B4 104.07(13)
C1 B3 B1 58.03(11)
B4 B3 B1 59.88(11)
C1 B3 B6 58.39(11)
B4 B3 B6 108.37(13)
B1 B3 B6 107.49(14)
C1 B3 B7 104.41(13)
B4 B3 B7 60.51(11)
B1 B3 B7 108.15(14)
B6 B3 B7 60.21(10)
C1 B3 H3X 120.3(10)
B4 B3 H3X 126.9(10)
B1 B3 H3X 121.0(10)
B6 B3 H3X 118.7(10)
B7 B3 H3X 125.5(10)
C2 B4 B3 104.46(13)
C2 B4 B1 58.39(11)
B3 B4 B1 60.26(11)
C2 B4 B8 58.47(10)
B3 B4 B8 107.95(13)
B1 B4 B8 107.77(13)
C2 B4 B7 104.21(12)
B3 B4 B7 60.09(11)
B1 B4 B7 108.11(14)
B8 B4 B7 59.82(10)
C2 B4 H4X 119.6(10)
B3 B4 H4X 125.9(9)
B1 B4 H4X 118.3(10)
B8 B4 H4X 120.9(9)
B7 B4 H4X 127.7(10)
C1 B5 B2 58.39(10)
C1 B5 B10 103.72(12)
B2 B5 B10 107.14(13)
C1 B5 B6 58.02(10)
B2 B5 B6 107.16(13)
B10 B5 B6 59.97(10)
C1 B5 B9 103.50(12)
B2 B5 B9 59.32(10)
B10 B5 B9 59.79(10)
B6 B5 B9 107.38(12)
C1 B5 H5X 119.0(9)
B2 B5 H5X 119.6(9)
B10 B5 H5X 128.0(9)
B6 B5 H5X 119.7(9)
B9 B5 H5X 128.0(9)
C1 B6 B3 58.97(11)
C1 B6 B7 104.67(13)
B3 B6 B7 59.96(11)
C1 B6 B10 104.28(12)
B3 B6 B10 108.31(13)
B7 B6 B10 60.38(10)
C1 B6 B5 58.88(10)
B3 B6 B5 108.92(13)
B7 B6 B5 108.66(13)
B10 B6 B5 59.85(10)
C1 B6 H6X 121.6(9)
B3 B6 H6X 120.9(9)
B7 B6 H6X 125.4(9)
B10 B6 H6X 124.5(9)
B5 B6 H6X 118.9(9)
B3 B7 B8 107.56(13)
B3 B7 B6 59.83(11)
B8 B7 B6 107.63(12)
B3 B7 B4 59.40(11)
B8 B7 B4 60.02(10)
B6 B7 B4 107.18(13)
B3 B7 B10 107.83(13)
B8 B7 B10 60.00(10)
B6 B7 B10 59.92(10)
B4 B7 B10 107.82(12)
B3 B7 H7X 123.4(9)
B8 B7 H7X 121.1(9)
B6 B7 H7X 121.9(9)
B4 B7 H7X 123.1(9)
B10 B7 H7X 120.3(9)
C2 B8 B7 104.52(12)
C2 B8 B4 58.54(10)
B7 B8 B4 60.16(10)
C2 B8 B10 104.10(12)
B7 B8 B10 60.42(10)
B4 B8 B10 108.25(12)
C2 B8 B9 58.64(10)
B7 B8 B9 108.53(12)
B4 B8 B9 108.30(13)
B10 B8 B9 59.82(10)
C2 B8 H8X 121.3(9)
B7 B8 H8X 125.1(9)
B4 B8 H8X 119.7(9)
B10 B8 H8X 125.7(9)
B9 B8 H8X 120.1(9)
C2 B9 B2 58.38(10)
C2 B9 B10 103.99(12)
B2 B9 B10 107.57(12)
C2 B9 B8 58.27(10)
B2 B9 B8 107.55(12)
B10 B9 B8 60.05(10)
C2 B9 B5 103.97(12)
B2 B9 B5 59.80(10)
B10 B9 B5 59.84(10)
B8 B9 B5 107.79(12)
C2 B9 H9X 118.8(9)
B2 B9 H9X 119.0(9)
B10 B9 H9X 128.1(9)
B8 B9 H9X 119.8(9)
B5 B9 H9X 127.5(9)
B9 B10 B5 60.37(10)
B9 B10 B6 108.00(12)
B5 B10 B6 60.18(10)
B9 B10 B8 60.12(10)
B5 B10 B8 108.26(12)
B6 B10 B8 107.12(12)
B9 B10 B7 108.10(12)
B5 B10 B7 108.37(12)
B6 B10 B7 59.70(10)
B8 B10 B7 59.58(10)
B9 B10 S1 127.73(11)
B5 B10 S1 126.06(11)
B6 B10 S1 118.65(11)
B8 B10 S1 120.71(11)
B7 B10 S1 114.77(11)

loop_
_geom_bond_atom_site_label_1
_geom_bond_atom_site_label_2
_geom_bond_distance
Cl1 C4 1.7329(16)
S1 C3 1.7405(15)
S1 B10 1.8681(18)
O1 C7 1.2005(18)
O2 C7 1.3332(18)
O2 C8 1.4945(19)
N1 C3 1.3296(18)
N1 C5 1.3442(19)
N2 C4 1.3195(19)
N2 C3 1.3595(19)
N3 C4 1.3143(19)
N3 C5 1.3692(19)
N4 C5 1.3319(19)
N4 C6 1.4433(19)
N4 H1N4 0.841(17)
C1 B1 1.687(3)
C1 B6 1.698(3)
C1 B2 1.699(3)
C1 B3 1.708(3)
C1 B5 1.713(3)
C1 H1 0.925(18)
C2 B1 1.690(3)
C2 B2 1.692(2)
C2 B8 1.701(2)
C2 B4 1.702(2)
C2 B9 1.708(2)
C2 H2 0.921(18)
C6 C7 1.519(2)
C6 H6A 0.958(17)
C6 H6B 0.989(18)
C8 C9 1.516(3)
C8 C10 1.518(3)
C8 C11 1.518(3)
C9 H9A 1.02(2)
C9 H9B 0.97(2)
C9 H9C 1.01(2)
C10 H10A 0.99(2)
C10 H10B 0.99(2)
C10 H10C 0.94(2)
C11 H11A 1.00(2)
C11 H11B 1.01(2)
C11 H11C 0.99(2)
B1 B4 1.761(3)
B1 B3 1.768(3)
B1 B2 1.788(3)
B1 H1X 1.078(19)
B2 B9 1.761(3)
B2 B5 1.769(3)
B2 H2X 1.072(17)
B3 B4 1.761(3)
B3 B6 1.770(3)
B3 B7 1.773(3)
B3 H3X 1.049(18)
B4 B8 1.778(3)
B4 B7 1.780(3)
B4 H4X 1.073(18)
B5 B10 1.779(2)
B5 B6 1.785(3)
B5 B9 1.788(3)
B5 H5X 1.093(16)
B6 B7 1.777(3)
B6 B10 1.781(3)
B6 H6X 1.052(17)
B7 B8 1.774(3)
B7 B10 1.790(2)
B7 H7X 1.072(17)
B8 B10 1.782(2)
B8 B9 1.783(2)
B8 H8X 1.066(17)
B9 B10 1.778(2)
B9 H9X 1.072(16)

loop_
_geom_hbond_atom_site_label_D
_geom_hbond_atom_site_label_H
_geom_hbond_atom_site_label_A
_geom_hbond_distance_DH
_geom_hbond_distance_HA
_geom_hbond_distance_DA
_geom_hbond_angle_DHA
_geom_hbond_site_symmetry_A
_geom_hbond_publ_flag
N4 H1N4 N3 0.841(17) 2.203(18) 3.0297(19) 167.7(16) 3_566 yes
